data_4327240
loop_
_publ_author_name
'Zhi-Min Liu'
'Yu Liu'
'Sheng-Run Zheng'
'Zhi-Quan Yu'
'Mei Pan'
'Cheng-Yong Su'

_publ_section_title
;
 Assembly of Trigonal and Tetragonal Prismatic Cages from Octahedral Metal
 Ions and a Flexible Molecular Clip
;
_journal_name_full 'Inorganic Chemistry'
_journal_page_first 5814
_journal_page_last 5816
_journal_paper_doi 10.1021/ic062270+
_journal_volume 46
_journal_year 2007
_chemical_formula_sum 'C51 H43 Cl11 Cu N8 O16'
_chemical_formula_weight 1477.42
_chemical_name_systematic
; 
 ? 
;
_space_group_IT_number 2
_symmetry_cell_setting triclinic
_symmetry_space_group_name_Hall '-P 1'
_symmetry_space_group_name_H-M 'P -1'
_atom_sites_solution_hydrogens geom
_atom_sites_solution_primary direct
_atom_sites_solution_secondary difmap
_audit_creation_method SHELXL-97
_cell_angle_alpha 100.76(2)
_cell_angle_beta 91.57(2)
_cell_angle_gamma 108.96(3)
_cell_formula_units_Z 2
_cell_length_a 12.320(4)
_cell_length_b 14.443(4)
_cell_length_c 19.498(5)
_cell_measurement_reflns_used 7916
_cell_measurement_temperature 150(2)
_cell_measurement_theta_max 29.6451
_cell_measurement_theta_min 2.8679
_cell_volume 3209.0(17)
_computing_cell_refinement
;
CrysAlis RED, Oxford Diffraction Ltd.,
Version 1.171.31.7 (release 18-10-2006 CrysAlis171 .NET)
(compiled Oct 18 2006,16:28:17)
;
_computing_data_collection
;
CrysAlis CCD, Oxford Diffraction Ltd.,
Version 1.171.31.7 (release 18-10-2006 CrysAlis171 .NET)
(compiled Oct 18 2006,16:28:17)
;
_computing_data_reduction
;
CrysAlis RED, Oxford Diffraction Ltd.,
Version 1.171.31.7 (release 18-10-2006 CrysAlis171 .NET)
(compiled Oct 18 2006,16:28:17)
;
_computing_structure_refinement 'SHELXL-97 (Sheldrick, 1997)'
_computing_structure_solution 'SHELXS-97 (Sheldrick, 1990)'
_diffrn_ambient_temperature 150(2)
_diffrn_detector_area_resol_mean 16.0855
_diffrn_measured_fraction_theta_full 0.965
_diffrn_measured_fraction_theta_max 0.965
_diffrn_measurement_device_type Gemini
_diffrn_measurement_method '\w scan'
_diffrn_radiation_monochromator graphite
_diffrn_radiation_source 'Enhance (Mo) X-ray Source'
_diffrn_radiation_type MoK\a
_diffrn_radiation_wavelength 0.71073
_diffrn_reflns_av_R_equivalents 0.0450
_diffrn_reflns_av_sigmaI/netI 0.1043
_diffrn_reflns_limit_h_max 16
_diffrn_reflns_limit_h_min -15
_diffrn_reflns_limit_k_max 18
_diffrn_reflns_limit_k_min -18
_diffrn_reflns_limit_l_max 25
_diffrn_reflns_limit_l_min -24
_diffrn_reflns_number 31100
_diffrn_reflns_theta_full 27.50
_diffrn_reflns_theta_max 27.50
_diffrn_reflns_theta_min 2.87
_exptl_absorpt_coefficient_mu 0.868
_exptl_absorpt_correction_T_max 0.8455
_exptl_absorpt_correction_T_min 0.7686
_exptl_absorpt_correction_type multi-scan
_exptl_absorpt_process_details
;
CrysAlis RED, Oxford Diffraction Ltd.,
Version 1.171.31.7 (release 18-10-2006 CrysAlis171 .NET)
(compiled Oct 18 2006,16:28:17)
empirical absorption correction using spherical harmonics,
 implemented in SCALE3 ABSPACK scaling algorithm.
;
_exptl_crystal_colour Blue
_exptl_crystal_density_diffrn 1.529
_exptl_crystal_description Block
_exptl_crystal_F_000 1498
_exptl_crystal_size_max 0.32
_exptl_crystal_size_mid 0.26
_exptl_crystal_size_min 0.20
_refine_diff_density_max 1.090
_refine_diff_density_min -0.856
_refine_diff_density_rms 0.102
_refine_ls_extinction_method none
_refine_ls_goodness_of_fit_ref 1.000
_refine_ls_hydrogen_treatment geom
_refine_ls_matrix_type full
_refine_ls_number_parameters 937
_refine_ls_number_reflns 14230
_refine_ls_number_restraints 545
_refine_ls_restrained_S_all 1.109
_refine_ls_R_factor_all 0.1522
_refine_ls_R_factor_gt 0.0854
_refine_ls_shift/su_max 0.021
_refine_ls_shift/su_mean 0.000
_refine_ls_structure_factor_coef Fsqd
_refine_ls_weighting_details 'calc w=1/[\s^2^(Fo^2^)+(0.0218P)^2^+15.8000P] where P=(Fo^2^+2Fc^2^)/3'
_refine_ls_weighting_scheme calc
_refine_ls_wR_factor_gt 0.1689
_refine_ls_wR_factor_ref 0.1922
_reflns_number_gt 7019
_reflns_number_total 14230
_reflns_threshold_expression >2sigma(I)
_cod_data_source_file ic0622702Bsi20061129_111444_1.cif
_cod_data_source_block Compd2
_cod_original_cell_volume 3209.0(16)
_cod_database_code 4327240

loop_
_symmetry_equiv_pos_as_xyz
'x, y, z'
'-x, -y, -z'

loop_
_atom_site_label
_atom_site_type_symbol
_atom_site_fract_x
_atom_site_fract_y
_atom_site_fract_z
_atom_site_U_iso_or_equiv
_atom_site_adp_type
_atom_site_occupancy
_atom_site_symmetry_multiplicity
_atom_site_calc_flag
_atom_site_refinement_flags
_atom_site_disorder_assembly
_atom_site_disorder_group
Cu1 Cu 0.57110(6) 0.83825(6) 0.66647(4) 0.0451(2) Uani 1 1 d . . .
N1 N 0.7456(4) 0.8996(4) 0.6855(3) 0.0423(12) Uani 1 1 d . . .
N2 N 0.9122(4) 1.1185(3) 0.8722(3) 0.0391(12) Uani 1 1 d . G .
N3 N 0.8409(5) 1.2913(4) 1.1944(3) 0.0478(14) Uani 1 1 d . G .
N4 N 0.4219(4) 1.2887(4) 1.3085(3) 0.0452(13) Uani 1 1 d . . .
N5 N 0.6039(4) 1.2242(4) 1.3519(3) 0.0479(14) Uani 1 1 d . . .
N6 N 0.5653(4) 0.9668(4) 0.6418(3) 0.0430(12) Uani 1 1 d . . .
N7 N 0.4311(4) 1.1683(4) 0.7722(3) 0.0442(12) Uani 1 1 d . G .
N8 N 0.3546(4) 1.3111(4) 1.0972(3) 0.0436(13) Uani 1 1 d . G .
C1 C 0.8125(5) 0.8467(5) 0.6589(4) 0.0468(16) Uani 1 1 d . . .
H1A H 0.7784 0.7862 0.6253 0.056 Uiso 1 1 calc R G .
C2 C 0.9298(6) 0.8783(5) 0.6793(4) 0.0510(17) Uani 1 1 d . . .
H2A H 0.9748 0.8392 0.6601 0.061 Uiso 1 1 calc R . .
C3 C 0.9807(5) 0.9661(5) 0.7272(4) 0.0478(16) Uani 1 1 d . . .
H3A H 1.0604 0.9873 0.7428 0.057 Uiso 1 1 calc R G .
C4 C 0.9126(5) 1.0238(4) 0.7527(3) 0.0407(14) Uani 1 1 d . . .
C5 C 0.7969(5) 0.9874(4) 0.7303(3) 0.0409(14) Uani 1 1 d . . .
H5A H 0.7508 1.0266 0.7473 0.049 Uiso 1 1 calc R G .
C6 C 0.9632(5) 1.1215(5) 0.8047(3) 0.0456(15) Uani 1 1 d . . .
H6A H 1.0475 1.1371 0.8129 0.055 Uiso 1 1 calc R G .
H6B H 0.9501 1.1756 0.7848 0.055 Uiso 1 1 calc R . .
C7 C 0.9528(5) 1.0845(4) 0.9265(3) 0.0379(14) Uani 1 1 d . . .
C8 C 0.8781(5) 1.0906(4) 0.9861(3) 0.0388(14) Uani 1 1 d . . .
H8A H 0.8364 1.0219 0.9939 0.047 Uiso 1 1 calc R . .
C9 C 0.7906(5) 1.1355(5) 0.9596(3) 0.0412(14) Uani 1 1 d . . .
H9A H 0.7106 1.0869 0.9565 0.049 Uiso 1 1 calc R G .
C10 C 0.8213(5) 1.1516(5) 0.8879(4) 0.0438(15) Uani 1 1 d . G .
C11 C 0.8010(6) 1.2345(5) 1.0116(3) 0.0477(16) Uani 1 1 d . . .
H11A H 0.7490 1.2678 0.9945 0.057 Uiso 1 1 calc R . .
C12 C 0.9248(6) 1.3027(5) 1.0219(3) 0.0427(15) Uani 1 1 d . . .
H12A H 0.9480 1.3688 1.0136 0.051 Uiso 1 1 calc R G .
C13 C 0.9989(5) 1.2621(4) 1.0437(3) 0.0388(14) Uani 1 1 d . . .
H13 H 1.0797 1.2966 1.0513 0.047 Uiso 1 1 calc R . .
C14 C 0.9453(5) 1.1585(4) 1.0552(3) 0.0395(14) Uani 1 1 d . . .
H14A H 1.0048 1.1326 1.0723 0.047 Uiso 1 1 calc R G .
C15 C 0.8546(6) 1.1588(5) 1.1082(3) 0.0478(16) Uani 1 1 d . . .
H15A H 0.8138 1.0888 1.1136 0.057 Uiso 1 1 calc R . .
C16 C 0.7655(6) 1.2025(6) 1.0808(4) 0.0568(19) Uani 1 1 d . . .
H16A H 0.6867 1.1509 1.0732 0.068 Uiso 1 1 calc R G .
C17 C 0.7690(7) 1.2901(7) 1.1389(4) 0.070(2) Uani 1 1 d . G .
C18 C 0.9014(6) 1.2251(5) 1.1796(4) 0.0509(17) Uani 1 1 d . . .
C19 C 0.8568(6) 1.3608(5) 1.2610(4) 0.0542(18) Uani 1 1 d . . .
H19A H 0.8316 1.4172 1.2543 0.065 Uiso 1 1 calc R G .
H19B H 0.9397 1.3882 1.2781 0.065 Uiso 1 1 calc R . .
C20 C 0.6581(6) 1.2150(6) 1.4096(4) 0.063(2) Uani 1 1 d . . .
H20A H 0.6131 1.1816 1.4422 0.076 Uiso 1 1 calc R . .
C21 C 0.7749(6) 1.2515(7) 1.4235(4) 0.072(2) Uani 1 1 d . . .
H21A H 0.8107 1.2454 1.4654 0.086 Uiso 1 1 calc R . .
C22 C 0.8403(6) 1.2982(6) 1.3747(4) 0.066(2) Uani 1 1 d . . .
H22A H 0.9221 1.3222 1.3826 0.079 Uiso 1 1 calc R G .
C23 C 0.7884(6) 1.3101(5) 1.3154(4) 0.0501(17) Uani 1 1 d . . .
C24 C 0.6686(5) 1.2718(4) 1.3062(3) 0.0431(15) Uani 1 1 d . . .
H24A H 0.6306 1.2796 1.2657 0.052 Uiso 1 1 calc R G .
C25 C 0.6320(6) 1.0064(6) 0.5939(4) 0.064(2) Uani 1 1 d . . .
H25A H 0.6805 0.9729 0.5717 0.077 Uiso 1 1 calc R G .
C26 C 0.6316(8) 1.0950(6) 0.5762(5) 0.088(3) Uani 1 1 d . . .
H26A H 0.6773 1.1206 0.5410 0.105 Uiso 1 1 calc R . .
C27 C 0.5645(7) 1.1452(6) 0.6099(5) 0.071(2) Uani 1 1 d . . .
H27A H 0.5656 1.2069 0.5991 0.085 Uiso 1 1 calc R G .
C28 C 0.4982(5) 1.0175(5) 0.6734(3) 0.0447(15) Uani 1 1 d . . .
H28A H 0.4504 0.9898 0.7070 0.054 Uiso 1 1 calc R G .
C29 C 0.4959(5) 1.1068(5) 0.6593(3) 0.0454(15) Uani 1 1 d . . .
C30 C 0.4183(6) 1.1592(6) 0.6960(4) 0.0540(17) Uani 1 1 d . . .
H30A H 0.4374 1.2267 0.6853 0.065 Uiso 1 1 calc R G .
H30B H 0.3370 1.1210 0.6779 0.065 Uiso 1 1 calc R . .
C31 C 0.5195(5) 1.2439(5) 0.8159(4) 0.0461(15) Uani 1 1 d . . .
C32 C 0.5079(5) 1.2288(4) 0.8906(3) 0.0405(14) Uani 1 1 d . . .
H32A H 0.5765 1.2145 0.9082 0.049 Uiso 1 1 calc R . .
C33 C 0.3974(5) 1.1340(4) 0.8840(3) 0.0393(14) Uani 1 1 d . . .
H33A H 0.4201 1.0780 0.8959 0.047 Uiso 1 1 calc R G .
C34 C 0.3507(5) 1.1070(5) 0.8087(4) 0.0435(15) Uani 1 1 d . G .
C35 C 0.3126(5) 1.1574(4) 0.9353(3) 0.0403(14) Uani 1 1 d . . .
H35A H 0.2407 1.0985 0.9322 0.048 Uiso 1 1 calc R . .
C36 C 0.2869(5) 1.2468(4) 0.9190(3) 0.0390(14) Uani 1 1 d . . .
H36A H 0.2107 1.2455 0.9082 0.047 Uiso 1 1 calc R G .
C37 C 0.3779(6) 1.3263(4) 0.9208(3) 0.0448(15) Uani 1 1 d . . .
H37A H 0.3726 1.3861 0.9095 0.054 Uiso 1 1 calc R . .
C38 C 0.4911(5) 1.3161(4) 0.9419(3) 0.0420(15) Uani 1 1 d . . .
H38A H 0.5567 1.3796 0.9438 0.050 Uiso 1 1 calc R G .
C39 C 0.4824(5) 1.2851(4) 1.0135(3) 0.0421(14) Uani 1 1 d . . .
H39A H 0.5556 1.2756 1.0286 0.051 Uiso 1 1 calc R . .
C40 C 0.3801(5) 1.1880(4) 1.0091(3) 0.0377(13) Uani 1 1 d . . .
H40A H 0.4087 1.1334 1.0176 0.045 Uiso 1 1 calc R G .
C41 C 0.3084(5) 1.2114(5) 1.0663(4) 0.0443(15) Uani 1 1 d . G .
C42 C 0.4547(6) 1.3603(5) 1.0699(4) 0.0501(17) Uani 1 1 d . . .
C43 C 0.3079(7) 1.3619(5) 1.1545(4) 0.060(2) Uani 1 1 d . . .
H43A H 0.2250 1.3239 1.1544 0.072 Uiso 1 1 calc R G .
H43B H 0.3146 1.4292 1.1466 0.072 Uiso 1 1 calc R . .
C44 C 0.3684(5) 1.2873(5) 1.2474(4) 0.0476(16) Uani 1 1 d . . .
H44A H 0.3282 1.2241 1.2181 0.057 Uiso 1 1 calc R G .
C45 C 0.3679(6) 1.3724(5) 1.2242(4) 0.0494(17) Uani 1 1 d . . .
C46 C 0.4263(7) 1.4636(5) 1.2670(5) 0.063(2) Uani 1 1 d . . .
H46A H 0.4292 1.5235 1.2524 0.076 Uiso 1 1 calc R G .
C47 C 0.4797(7) 1.4683(5) 1.3301(5) 0.067(2) Uani 1 1 d . . .
H47A H 0.5178 1.5316 1.3599 0.080 Uiso 1 1 calc R . .
C48 C 0.4790(6) 1.3815(5) 1.3513(4) 0.0559(19) Uani 1 1 d . . .
H48A H 0.5178 1.3857 1.3951 0.067 Uiso 1 1 calc R G .
O1 O 1.0350(4) 1.0560(3) 0.9232(2) 0.0477(11) Uani 1 1 d U . .
O2 O 0.7750(4) 1.1877(4) 0.8492(3) 0.0573(12) Uani 1 1 d U . .
O3 O 0.9776(6) 1.2240(4) 1.2185(3) 0.0784(16) Uani 1 1 d U . .
O4 O 0.7230(6) 1.3542(6) 1.1372(4) 0.104(2) Uani 1 1 d U . .
O5 O 0.5921(4) 1.3104(4) 0.7953(3) 0.0591(13) Uani 1 1 d U . .
O6 O 0.2616(4) 1.0450(4) 0.7809(3) 0.0601(13) Uani 1 1 d U . .
O7 O 0.5078(5) 1.4491(3) 1.0897(3) 0.0736(16) Uani 1 1 d U . .
O8 O 0.2230(4) 1.1533(4) 1.0844(3) 0.0631(14) Uani 1 1 d U . .
C49 C -0.052(2) 1.084(2) 0.4856(14) 0.101(4) Uani 0.40 1 d PU A 1
H49A H 0.0031 1.0495 0.4693 0.121 Uiso 0.40 1 calc PR A 1
Cl1 Cl -0.0765(8) 1.0653(7) 0.5675(5) 0.120(3) Uani 0.35 1 d PU A 1
Cl2 Cl -0.1608(6) 1.0388(5) 0.4283(4) 0.0884(19) Uani 0.35 1 d PU A 1
Cl3 Cl 0.0279(6) 1.2180(5) 0.4973(3) 0.0797(17) Uani 0.35 1 d PU A 1
C50 C -0.8094(12) 0.3419(8) 0.6815(8) 0.114(3) Uani 0.60 1 d PDU B 2
H50A H -0.7613 0.3461 0.6410 0.137 Uiso 0.60 1 calc PR B 2
Cl4 Cl -0.7238(5) 0.4349(6) 0.7578(4) 0.110(2) Uani 0.45 1 d PDU B 2
Cl5 Cl -0.9340(6) 0.3716(5) 0.6595(4) 0.1060(19) Uani 0.45 1 d PDU B 2
Cl6 Cl -0.8250(7) 0.2349(6) 0.7047(4) 0.105(2) Uani 0.45 1 d PDU B 2
Cl4' Cl -0.7438(15) 0.3589(16) 0.7585(9) 0.131(4) Uani 0.20 1 d PDU C 3
Cl5' Cl -0.8143(15) 0.4232(11) 0.6364(8) 0.117(3) Uani 0.20 1 d PDU D 3
Cl6' Cl -0.8723(14) 0.2107(10) 0.6724(9) 0.097(4) Uani 0.20 1 d PDU E 3
C51 C -1.1350(6) 0.4177(5) 0.8487(4) 0.0542(17) Uani 1 1 d U . .
H51A H -1.1870 0.3472 0.8306 0.065 Uiso 1 1 calc R . .
Cl7 Cl -0.99350(17) 0.41803(17) 0.86310(13) 0.0769(6) Uani 1 1 d U . .
Cl8 Cl -1.14097(18) 0.48889(16) 0.78578(11) 0.0696(6) Uani 1 1 d U . .
Cl9 Cl -1.18221(15) 0.46630(13) 0.92808(10) 0.0575(5) Uani 1 1 d U . .
Cl18 Cl 0.4962(2) 0.9040(2) 0.83993(16) 0.0413(6) Uani 0.70 1 d PDU F 1
O13 O 0.4827(5) 0.8042(4) 0.8491(3) 0.0471(14) Uani 0.70 1 d PDU F 1
O14 O 0.3941(4) 0.9098(4) 0.8107(3) 0.0274(11) Uani 0.70 1 d PDU F 1
O15 O 0.5844(6) 0.9271(5) 0.7919(4) 0.0509(15) Uani 0.70 1 d PDU F 1
O16 O 0.5354(7) 0.9703(6) 0.9047(4) 0.0460(18) Uani 0.70 1 d PDU F 1
Cl19 Cl 0.5342(8) 0.9375(7) 0.8425(6) 0.078(2) Uani 0.30 1 d PDU G 2
O20 O 0.510(2) 0.9494(17) 0.9121(10) 0.053(3) Uani 0.30 1 d PDU G 2
O19 O 0.5798(15) 1.0349(11) 0.8242(9) 0.074(3) Uani 0.30 1 d PDU G 2
O18 O 0.6653(15) 0.9434(16) 0.8716(11) 0.108(5) Uani 0.30 1 d PDU G 2
O17 O 0.5358(15) 0.8682(13) 0.7872(8) 0.071(3) Uani 0.30 1 d PDU G 2
Cl16 Cl 0.6030(4) 1.7046(4) 0.4898(2) 0.0669(11) Uani 0.60 1 d PU H 1
O12 O 0.5853(6) 1.7790(4) 0.5390(3) 0.0780(15) Uani 1 1 d U H 1
O11 O 0.6037(7) 1.7181(5) 0.4205(3) 0.0976(18) Uani 1 1 d U H 1
O10 O 0.6694(6) 1.6593(5) 0.5083(4) 0.1002(18) Uani 1 1 d U H 1
O9 O 0.4763(11) 1.6381(9) 0.4782(6) 0.113(3) Uani 0.60 1 d PU H 1
Cl17 Cl 0.6361(7) 1.7488(5) 0.4807(4) 0.0706(16) Uani 0.40 1 d PU I 2
O9' O 0.7241(13) 1.8278(11) 0.4754(8) 0.080(3) Uani 0.40 1 d PU I 2
C52 C 0.2138(9) 1.4920(6) 0.4275(5) 0.121(3) Uani 1 1 d DU J 1
H52A H 0.2969 1.4996 0.4360 0.145 Uiso 1 1 calc R J 1
Cl10 Cl 0.2192(6) 1.6045(3) 0.3992(2) 0.0812(17) Uani 0.40 1 d PDU J 1
Cl11 Cl 0.1643(7) 1.4768(5) 0.5029(4) 0.0823(17) Uani 0.40 1 d PDU J 1
Cl12 Cl 0.1656(4) 1.3957(3) 0.3553(2) 0.0669(9) Uani 0.80 1 d PDU J 1
Cl15 Cl 0.3223(6) 1.5850(5) 0.4498(5) 0.152(3) Uani 0.50 1 d PDU K 2
Cl14 Cl 0.1032(8) 1.4859(7) 0.4833(5) 0.121(3) Uani 0.40 1 d PDU L 2
Cl13 Cl 0.1776(13) 1.3927(10) 0.3717(7) 0.156(4) Uani 0.50 1 d PDU M 2

loop_
_atom_site_aniso_label
_atom_site_aniso_U_11
_atom_site_aniso_U_22
_atom_site_aniso_U_33
_atom_site_aniso_U_23
_atom_site_aniso_U_13
_atom_site_aniso_U_12
Cu1 0.0352(4) 0.0441(4) 0.0464(5) 0.0014(4) 0.0104(3) 0.0046(3)
N1 0.037(3) 0.041(3) 0.044(3) 0.003(2) 0.010(2) 0.010(2)
N2 0.035(3) 0.032(3) 0.043(3) 0.004(2) 0.013(2) 0.004(2)
N3 0.041(3) 0.046(3) 0.048(3) 0.002(3) 0.017(3) 0.007(2)
N4 0.035(3) 0.041(3) 0.048(3) -0.002(2) 0.012(3) 0.002(2)
N5 0.039(3) 0.049(3) 0.040(3) -0.006(2) 0.009(3) 0.001(2)
N6 0.031(3) 0.047(3) 0.043(3) 0.001(2) 0.005(2) 0.006(2)
N7 0.037(3) 0.052(3) 0.044(3) 0.007(3) 0.006(2) 0.016(2)
N8 0.049(3) 0.031(3) 0.055(3) 0.012(2) 0.023(3) 0.016(2)
C1 0.042(4) 0.043(3) 0.051(4) 0.000(3) 0.009(3) 0.012(3)
C2 0.042(4) 0.051(4) 0.060(4) 0.004(3) 0.013(3) 0.019(3)
C3 0.034(3) 0.046(4) 0.058(4) 0.007(3) 0.008(3) 0.008(3)
C4 0.035(3) 0.042(3) 0.040(4) 0.008(3) 0.011(3) 0.005(3)
C5 0.036(3) 0.038(3) 0.044(4) 0.003(3) 0.012(3) 0.009(3)
C6 0.040(3) 0.043(3) 0.044(4) 0.008(3) 0.013(3) 0.002(3)
C7 0.038(3) 0.027(3) 0.042(4) 0.005(3) 0.008(3) 0.003(2)
C8 0.037(3) 0.031(3) 0.043(4) 0.006(3) 0.008(3) 0.004(2)
C9 0.028(3) 0.045(3) 0.042(4) 0.001(3) 0.006(3) 0.006(3)
C10 0.038(3) 0.038(3) 0.051(4) 0.005(3) 0.005(3) 0.009(3)
C11 0.050(4) 0.061(4) 0.042(4) 0.005(3) 0.007(3) 0.034(3)
C12 0.052(4) 0.035(3) 0.039(4) 0.005(3) 0.011(3) 0.014(3)
C13 0.031(3) 0.034(3) 0.046(4) 0.006(3) 0.010(3) 0.004(2)
C14 0.038(3) 0.032(3) 0.046(4) 0.008(3) 0.005(3) 0.009(2)
C15 0.052(4) 0.034(3) 0.049(4) 0.010(3) 0.013(3) 0.003(3)
C16 0.036(3) 0.071(5) 0.050(4) 0.002(4) 0.017(3) 0.005(3)
C17 0.051(4) 0.104(7) 0.057(5) -0.002(5) 0.012(4) 0.038(5)
C18 0.055(4) 0.040(4) 0.049(4) 0.007(3) 0.008(4) 0.005(3)
C19 0.038(4) 0.050(4) 0.059(4) 0.000(3) 0.016(3) -0.001(3)
C20 0.053(4) 0.079(5) 0.039(4) 0.001(4) 0.010(3) 0.001(4)
C21 0.039(4) 0.103(6) 0.046(4) -0.001(4) 0.001(3) -0.005(4)
C22 0.039(4) 0.080(5) 0.055(5) -0.009(4) 0.009(4) 0.001(4)
C23 0.040(4) 0.045(4) 0.049(4) -0.011(3) 0.013(3) 0.004(3)
C24 0.040(3) 0.036(3) 0.042(4) -0.005(3) 0.013(3) 0.005(3)
C25 0.054(4) 0.061(5) 0.079(6) 0.016(4) 0.037(4) 0.018(4)
C26 0.097(7) 0.071(5) 0.117(8) 0.048(5) 0.078(6) 0.037(5)
C27 0.076(5) 0.067(5) 0.090(6) 0.036(5) 0.041(5) 0.037(4)
C28 0.031(3) 0.058(4) 0.039(4) 0.002(3) 0.002(3) 0.012(3)
C29 0.034(3) 0.057(4) 0.043(4) 0.005(3) 0.005(3) 0.016(3)
C30 0.048(4) 0.071(5) 0.046(4) 0.008(4) 0.007(3) 0.026(4)
C31 0.031(3) 0.051(4) 0.056(4) 0.013(3) 0.008(3) 0.013(3)
C32 0.027(3) 0.045(3) 0.048(4) 0.009(3) 0.007(3) 0.009(3)
C33 0.038(3) 0.034(3) 0.050(4) 0.011(3) 0.013(3) 0.015(3)
C34 0.031(3) 0.045(4) 0.054(4) 0.004(3) 0.005(3) 0.017(3)
C35 0.032(3) 0.028(3) 0.060(4) 0.009(3) 0.015(3) 0.007(2)
C36 0.033(3) 0.038(3) 0.046(4) 0.007(3) 0.006(3) 0.013(3)
C37 0.053(4) 0.033(3) 0.051(4) 0.011(3) 0.014(3) 0.016(3)
C38 0.032(3) 0.034(3) 0.050(4) 0.007(3) 0.009(3) -0.002(2)
C39 0.035(3) 0.037(3) 0.052(4) 0.008(3) 0.011(3) 0.009(3)
C40 0.038(3) 0.031(3) 0.046(4) 0.009(3) 0.009(3) 0.014(2)
C41 0.041(3) 0.037(3) 0.054(4) 0.011(3) 0.010(3) 0.011(3)
C42 0.059(4) 0.036(3) 0.050(4) 0.009(3) 0.011(3) 0.009(3)
C43 0.069(5) 0.049(4) 0.075(5) 0.016(4) 0.033(4) 0.035(4)
C44 0.040(3) 0.044(4) 0.051(4) 0.000(3) 0.018(3) 0.008(3)
C45 0.053(4) 0.040(4) 0.056(4) 0.004(3) 0.028(3) 0.019(3)
C46 0.070(5) 0.046(4) 0.073(6) 0.008(4) 0.035(5) 0.018(4)
C47 0.065(5) 0.035(4) 0.080(6) -0.013(4) 0.027(5) 0.000(3)
C48 0.044(4) 0.050(4) 0.054(4) -0.014(3) 0.016(3) 0.002(3)
O1 0.040(2) 0.047(2) 0.059(3) 0.011(2) 0.011(2) 0.017(2)
O2 0.064(3) 0.061(3) 0.051(3) 0.010(2) 0.004(2) 0.028(2)
O3 0.106(4) 0.073(3) 0.060(3) -0.004(3) -0.008(3) 0.047(3)
O4 0.100(4) 0.143(5) 0.092(4) -0.005(4) 0.014(4) 0.088(4)
O5 0.048(3) 0.066(3) 0.056(3) 0.016(2) 0.018(2) 0.006(2)
O6 0.043(3) 0.058(3) 0.064(3) -0.005(2) 0.005(2) 0.007(2)
O7 0.089(4) 0.037(3) 0.074(3) 0.005(2) 0.023(3) -0.006(2)
O8 0.055(3) 0.054(3) 0.066(3) 0.010(2) 0.026(2) 0.000(2)
C49 0.096(6) 0.110(6) 0.096(6) 0.028(5) 0.029(5) 0.030(5)
Cl1 0.109(5) 0.135(5) 0.112(5) 0.051(4) 0.048(4) 0.017(4)
Cl2 0.077(4) 0.086(4) 0.090(4) -0.005(3) 0.022(3) 0.021(3)
Cl3 0.070(3) 0.087(4) 0.065(3) 0.013(3) 0.001(3) 0.005(3)
C50 0.109(5) 0.130(6) 0.125(6) 0.038(5) 0.042(5) 0.059(5)
Cl4 0.078(3) 0.125(4) 0.128(4) 0.039(4) 0.038(3) 0.028(3)
Cl5 0.115(4) 0.092(3) 0.124(4) -0.004(3) 0.011(3) 0.068(3)
Cl6 0.104(4) 0.138(4) 0.110(5) 0.064(4) 0.051(4) 0.068(3)
Cl4' 0.111(6) 0.149(6) 0.140(6) 0.040(5) 0.023(5) 0.047(5)
Cl5' 0.128(6) 0.111(5) 0.123(6) 0.012(5) 0.016(5) 0.060(5)
Cl6' 0.103(7) 0.121(6) 0.099(7) 0.058(5) 0.042(5) 0.058(5)
C51 0.054(4) 0.049(4) 0.066(4) 0.020(3) 0.015(3) 0.020(3)
Cl7 0.0517(11) 0.0854(14) 0.1014(17) 0.0236(12) 0.0153(11) 0.0307(10)
Cl8 0.0698(12) 0.0764(13) 0.0819(14) 0.0408(11) 0.0356(11) 0.0345(10)
Cl9 0.0538(10) 0.0501(10) 0.0669(12) 0.0148(8) 0.0144(9) 0.0129(8)
Cl18 0.0300(12) 0.0408(13) 0.0479(13) 0.0068(11) 0.0148(11) 0.0055(10)
O13 0.047(3) 0.036(3) 0.056(3) 0.009(2) 0.013(3) 0.011(2)
O14 0.023(2) 0.027(2) 0.032(3) 0.004(2) 0.006(2) 0.0087(19)
O15 0.042(3) 0.053(3) 0.054(3) 0.010(3) 0.021(3) 0.010(2)
O16 0.043(4) 0.050(4) 0.041(3) 0.008(3) 0.018(3) 0.010(3)
Cl19 0.071(4) 0.074(4) 0.072(3) 0.011(3) 0.015(3) 0.005(3)
O20 0.048(5) 0.054(5) 0.051(4) 0.013(4) 0.015(4) 0.008(4)
O19 0.068(5) 0.070(5) 0.074(5) 0.013(5) 0.011(5) 0.013(4)
O18 0.102(7) 0.104(7) 0.104(7) 0.017(6) 0.007(6) 0.019(6)
O17 0.064(5) 0.067(5) 0.067(4) 0.003(4) 0.017(4) 0.008(4)
Cl16 0.076(2) 0.089(3) 0.0366(17) -0.0078(19) 0.0034(17) 0.040(2)
O12 0.111(4) 0.074(3) 0.049(3) 0.003(2) 0.029(3) 0.034(3)
O11 0.141(4) 0.099(4) 0.062(3) 0.015(3) 0.028(3) 0.052(3)
O10 0.108(4) 0.111(4) 0.087(4) 0.000(3) 0.006(3) 0.054(3)
O9 0.092(5) 0.122(6) 0.089(5) -0.012(5) 0.001(5) 0.008(5)
Cl17 0.090(3) 0.077(3) 0.049(3) 0.009(3) 0.022(2) 0.036(3)
O9' 0.080(6) 0.076(6) 0.077(6) 0.016(5) 0.036(5) 0.014(5)
C52 0.113(5) 0.106(5) 0.130(5) -0.008(4) 0.011(5) 0.036(4)
Cl10 0.154(5) 0.028(2) 0.044(2) 0.0056(18) -0.018(3) 0.012(3)
Cl11 0.113(4) 0.082(3) 0.077(4) 0.020(3) 0.040(3) 0.061(3)
Cl12 0.0540(15) 0.0621(15) 0.089(2) 0.0160(15) 0.0207(16) 0.0235(12)
Cl15 0.095(4) 0.123(4) 0.189(5) -0.032(4) 0.033(4) 0.003(3)
Cl14 0.125(5) 0.099(4) 0.088(4) -0.017(3) 0.039(4) -0.013(4)
Cl13 0.144(5) 0.141(5) 0.155(6) 0.010(4) -0.003(4) 0.022(4)

loop_
_atom_type_symbol
_atom_type_description
_atom_type_scat_dispersion_real
_atom_type_scat_dispersion_imag
_atom_type_scat_source
C C 0.0033 0.0016 'International Tables Vol C Tables 4.2.6.8 and 6.1.1.4'
H H 0.0000 0.0000 'International Tables Vol C Tables 4.2.6.8 and 6.1.1.4'
N N 0.0061 0.0033 'International Tables Vol C Tables 4.2.6.8 and 6.1.1.4'
O O 0.0106 0.0060 'International Tables Vol C Tables 4.2.6.8 and 6.1.1.4'
Cl Cl 0.1484 0.1585 'International Tables Vol C Tables 4.2.6.8 and 6.1.1.4'
Cu Cu 0.3201 1.2651 'International Tables Vol C Tables 4.2.6.8 and 6.1.1.4'

loop_
_geom_angle_atom_site_label_1
_geom_angle_atom_site_label_2
_geom_angle_atom_site_label_3
_geom_angle
_geom_angle_site_symmetry_1
_geom_angle_site_symmetry_3
N4 Cu1 N6 179.5(2) 2_677 .
N4 Cu1 N1 89.8(2) 2_677 .
N6 Cu1 N1 89.8(2) . .
N4 Cu1 N5 89.7(2) 2_677 2_677
N6 Cu1 N5 90.7(2) . 2_677
N1 Cu1 N5 179.4(2) . 2_677
N4 Cu1 O17 80.3(5) 2_677 .
N6 Cu1 O17 99.6(5) . .
N1 Cu1 O17 94.8(4) . .
N5 Cu1 O17 84.8(5) 2_677 .
N4 Cu1 O12 93.0(2) 2_677 1_545
N6 Cu1 O12 87.2(2) . 1_545
N1 Cu1 O12 91.6(2) . 1_545
N5 Cu1 O12 88.7(2) 2_677 1_545
O17 Cu1 O12 170.7(4) . 1_545
C5 N1 C1 117.9(5) . .
C5 N1 Cu1 122.0(4) . .
C1 N1 Cu1 119.7(4) . .
C10 N2 C7 113.5(5) . .
C10 N2 C6 122.8(6) . .
C7 N2 C6 123.6(5) . .
C17 N3 C18 114.2(6) . .
C17 N3 C19 122.2(6) . .
C18 N3 C19 123.5(6) . .
C44 N4 C48 117.3(6) . .
C44 N4 Cu1 121.0(4) . 2_677
C48 N4 Cu1 121.5(5) . 2_677
C20 N5 C24 118.1(6) . .
C20 N5 Cu1 119.9(4) . 2_677
C24 N5 Cu1 122.0(5) . 2_677
C25 N6 C28 117.7(6) . .
C25 N6 Cu1 119.8(4) . .
C28 N6 Cu1 122.5(4) . .
C31 N7 C34 113.5(5) . .
C31 N7 C30 122.9(6) . .
C34 N7 C30 123.5(6) . .
C41 N8 C42 113.1(5) . .
C41 N8 C43 125.0(5) . .
C42 N8 C43 121.9(5) . .
N1 C1 C2 121.8(6) . .
N1 C1 H1A 119.1 . .
C2 C1 H1A 119.1 . .
C3 C2 C1 119.9(6) . .
C3 C2 H2A 120.1 . .
C1 C2 H2A 120.1 . .
C2 C3 C4 118.6(6) . .
C2 C3 H3A 120.7 . .
C4 C3 H3A 120.7 . .
C5 C4 C3 118.1(6) . .
C5 C4 C6 120.5(5) . .
C3 C4 C6 121.3(6) . .
N1 C5 C4 123.6(5) . .
N1 C5 H5A 118.2 . .
C4 C5 H5A 118.2 . .
N2 C6 C4 112.1(5) . .
N2 C6 H6A 109.2 . .
C4 C6 H6A 109.2 . .
N2 C6 H6B 109.2 . .
C4 C6 H6B 109.2 . .
H6A C6 H6B 107.9 . .
O1 C7 N2 122.9(5) . .
O1 C7 C8 128.6(6) . .
N2 C7 C8 108.5(5) . .
C7 C8 C14 113.6(5) . .
C7 C8 C9 104.0(5) . .
C14 C8 C9 109.6(5) . .
C7 C8 H8A 109.8 . .
C14 C8 H8A 109.8 . .
C9 C8 H8A 109.8 . .
C10 C9 C8 105.6(5) . .
C10 C9 C11 112.7(5) . .
C8 C9 C11 109.0(5) . .
C10 C9 H9A 109.8 . .
C8 C9 H9A 109.8 . .
C11 C9 H9A 109.8 . .
O2 C10 N2 124.7(6) . .
O2 C10 C9 126.9(6) . .
N2 C10 C9 108.4(6) . .
C12 C11 C16 109.4(6) . .
C12 C11 C9 109.3(5) . .
C16 C11 C9 104.8(5) . .
C12 C11 H11A 111.1 . .
C16 C11 H11A 111.1 . .
C9 C11 H11A 111.1 . .
C13 C12 C11 114.0(5) . .
C13 C12 H12A 123.0 . .
C11 C12 H12A 123.0 . .
C12 C13 C14 114.8(5) . .
C12 C13 H13 122.6 . .
C14 C13 H13 122.6 . .
C13 C14 C15 108.6(5) . .
C13 C14 C8 108.9(5) . .
C15 C14 C8 106.0(5) . .
C13 C14 H14A 111.1 . .
C15 C14 H14A 111.1 . .
C8 C14 H14A 111.1 . .
C18 C15 C14 115.0(6) . .
C18 C15 C16 103.9(5) . .
C14 C15 C16 109.5(5) . .
C18 C15 H15A 109.4 . .
C14 C15 H15A 109.4 . .
C16 C15 H15A 109.4 . .
C17 C16 C11 112.7(6) . .
C17 C16 C15 105.1(6) . .
C11 C16 C15 108.9(5) . .
C17 C16 H16A 110.0 . .
C11 C16 H16A 110.0 . .
C15 C16 H16A 110.0 . .
O4 C17 N3 124.2(8) . .
O4 C17 C16 128.1(8) . .
N3 C17 C16 107.6(7) . .
O3 C18 N3 123.5(7) . .
O3 C18 C15 128.0(7) . .
N3 C18 C15 108.4(7) . .
N3 C19 C23 111.4(5) . .
N3 C19 H19A 109.4 . .
C23 C19 H19A 109.4 . .
N3 C19 H19B 109.4 . .
C23 C19 H19B 109.4 . .
H19A C19 H19B 108.0 . .
N5 C20 C21 122.8(7) . .
N5 C20 H20A 118.6 . .
C21 C20 H20A 118.6 . .
C20 C21 C22 118.2(8) . .
C20 C21 H21A 120.9 . .
C22 C21 H21A 120.9 . .
C23 C22 C21 120.9(7) . .
C23 C22 H22A 119.6 . .
C21 C22 H22A 119.6 . .
C22 C23 C24 116.8(6) . .
C22 C23 C19 122.5(6) . .
C24 C23 C19 120.7(7) . .
N5 C24 C23 123.2(7) . .
N5 C24 H24A 118.4 . .
C23 C24 H24A 118.4 . .
N6 C25 C26 121.6(6) . .
N6 C25 H25A 119.2 . .
C26 C25 H25A 119.2 . .
C27 C26 C25 119.2(7) . .
C27 C26 H26A 120.4 . .
C25 C26 H26A 120.4 . .
C26 C27 C29 120.5(7) . .
C26 C27 H27A 119.8 . .
C29 C27 H27A 119.8 . .
N6 C28 C29 123.5(6) . .
N6 C28 H28A 118.2 . .
C29 C28 H28A 118.2 . .
C27 C29 C28 117.5(6) . .
C27 C29 C30 121.6(6) . .
C28 C29 C30 120.9(6) . .
N7 C30 C29 111.7(6) . .
N7 C30 H30A 109.3 . .
C29 C30 H30A 109.3 . .
N7 C30 H30B 109.3 . .
C29 C30 H30B 109.3 . .
H30A C30 H30B 107.9 . .
O5 C31 N7 123.8(6) . .
O5 C31 C32 127.6(6) . .
N7 C31 C32 108.6(5) . .
C31 C32 C38 114.6(5) . .
C31 C32 C33 103.8(5) . .
C38 C32 C33 109.1(4) . .
C31 C32 H32A 109.7 . .
C38 C32 H32A 109.7 . .
C33 C32 H32A 109.7 . .
C34 C33 C35 113.8(5) . .
C34 C33 C32 105.7(5) . .
C35 C33 C32 109.7(5) . .
C34 C33 H33A 109.2 . .
C35 C33 H33A 109.2 . .
C32 C33 H33A 109.2 . .
O6 C34 N7 123.2(6) . .
O6 C34 C33 129.0(6) . .
N7 C34 C33 107.7(5) . .
C36 C35 C33 107.5(5) . .
C36 C35 C40 108.8(5) . .
C33 C35 C40 105.1(5) . .
C36 C35 H35A 111.7 . .
C33 C35 H35A 111.7 . .
C40 C35 H35A 111.7 . .
C37 C36 C35 114.9(6) . .
C37 C36 H36A 122.5 . .
C35 C36 H36A 122.5 . .
C36 C37 C38 115.2(6) . .
C36 C37 H37A 122.4 . .
C38 C37 H37A 122.4 . .
C37 C38 C32 109.0(5) . .
C37 C38 C39 107.8(5) . .
C32 C38 C39 105.6(5) . .
C37 C38 H38A 111.4 . .
C32 C38 H38A 111.4 . .
C39 C38 H38A 111.4 . .
C42 C39 C40 103.8(5) . .
C42 C39 C38 112.5(5) . .
C40 C39 C38 110.2(5) . .
C42 C39 H39A 110.1 . .
C40 C39 H39A 110.1 . .
C38 C39 H39A 110.1 . .
C41 C40 C39 105.4(5) . .
C41 C40 C35 112.3(5) . .
C39 C40 C35 109.5(5) . .
C41 C40 H40A 109.8 . .
C39 C40 H40A 109.8 . .
C35 C40 H40A 109.8 . .
O8 C41 N8 123.9(6) . .
O8 C41 C40 127.2(6) . .
N8 C41 C40 108.9(5) . .
O7 C42 N8 123.1(6) . .
O7 C42 C39 128.3(6) . .
N8 C42 C39 108.6(5) . .
N8 C43 C45 112.7(6) . .
N8 C43 H43A 109.0 . .
C45 C43 H43A 109.0 . .
N8 C43 H43B 109.0 . .
C45 C43 H43B 109.0 . .
H43A C43 H43B 107.8 . .
N4 C44 C45 124.2(6) . .
N4 C44 H44A 117.9 . .
C45 C44 H44A 117.9 . .
C46 C45 C44 117.5(8) . .
C46 C45 C43 122.9(7) . .
C44 C45 C43 119.6(6) . .
C47 C46 C45 120.2(7) . .
C47 C46 H46A 119.9 . .
C45 C46 H46A 119.9 . .
C46 C47 C48 120.6(7) . .
C46 C47 H47A 119.7 . .
C48 C47 H47A 119.7 . .
N4 C48 C47 120.1(7) . .
N4 C48 H48A 119.9 . .
C47 C48 H48A 119.9 . .
Cl2 C49 Cl1 116.5(16) . .
Cl2 C49 Cl3 117.2(17) . .
Cl1 C49 Cl3 104.9(15) . .
Cl2 C49 H49A 105.7 . .
Cl1 C49 H49A 105.7 . .
Cl3 C49 H49A 105.7 . .
Cl6 C50 Cl5 119.6(9) . .
Cl6 C50 Cl4 103.1(8) . .
Cl5 C50 Cl4 109.5(8) . .
Cl6 C50 H50A 108.0 . .
Cl5 C50 H50A 108.0 . .
Cl4 C50 H50A 108.0 . .
Cl8 C51 Cl7 109.8(4) . .
Cl8 C51 Cl9 110.3(4) . .
Cl7 C51 Cl9 110.3(4) . .
Cl8 C51 H51A 108.8 . .
Cl7 C51 H51A 108.8 . .
Cl9 C51 H51A 108.8 . .
O16 Cl18 O14 112.0(5) . .
O16 Cl18 O13 108.7(5) . .
O14 Cl18 O13 111.9(4) . .
O16 Cl18 O15 109.1(5) . .
O14 Cl18 O15 109.1(4) . .
O13 Cl18 O15 105.9(4) . .
O17 Cl19 O20 142.1(15) . .
O17 Cl19 O19 108.4(13) . .
O20 Cl19 O19 109.5(14) . .
O17 Cl19 O18 89.3(10) . .
O20 Cl19 O18 86.8(14) . .
O19 Cl19 O18 91.6(11) . .
Cl19 O17 Cu1 145.0(13) . .
O10 Cl16 O12 118.4(5) . .
O10 Cl16 O11 116.6(5) . .
O12 Cl16 O11 116.2(5) . .
O10 Cl16 O9 112.5(7) . .
O12 Cl16 O9 94.8(6) . .
O11 Cl16 O9 92.2(6) . .
Cl11 C52 Cl12 119.8(6) . .
Cl11 C52 Cl10 117.8(6) . .
Cl12 C52 Cl10 107.0(6) . .
Cl11 C52 H52A 103.2 . .
Cl12 C52 H52A 103.2 . .
Cl10 C52 H52A 103.2 . .

loop_
_geom_bond_atom_site_label_1
_geom_bond_atom_site_label_2
_geom_bond_distance
_geom_bond_site_symmetry_2
Cu1 N4 2.010(6) 2_677
Cu1 N6 2.025(5) .
Cu1 N1 2.034(5) .
Cu1 N5 2.040(5) 2_677
Cu1 O17 2.392(16) .
Cu1 O12 2.504(5) 1_545
N1 C5 1.344(8) .
N1 C1 1.347(7) .
N2 C10 1.375(8) .
N2 C7 1.393(8) .
N2 C6 1.476(7) .
N3 C17 1.373(10) .
N3 C18 1.388(9) .
N3 C19 1.451(8) .
N4 C44 1.339(9) .
N4 C48 1.387(8) .
N4 Cu1 2.010(6) 2_677
N5 C20 1.344(10) .
N5 C24 1.346(8) .
N5 Cu1 2.040(5) 2_677
N6 C25 1.345(8) .
N6 C28 1.361(7) .
N7 C31 1.390(8) .
N7 C34 1.405(8) .
N7 C30 1.467(8) .
N8 C41 1.374(8) .
N8 C42 1.384(8) .
N8 C43 1.456(8) .
C1 C2 1.389(9) .
C1 H1A 0.9500 .
C2 C3 1.372(9) .
C2 H2A 0.9500 .
C3 C4 1.404(8) .
C3 H3A 0.9500 .
C4 C5 1.376(8) .
C4 C6 1.505(9) .
C5 H5A 0.9500 .
C6 H6A 0.9900 .
C6 H6B 0.9900 .
C7 O1 1.211(7) .
C7 C8 1.509(8) .
C8 C14 1.543(9) .
C8 C9 1.548(9) .
C8 H8A 1.0000 .
C9 C10 1.498(9) .
C9 C11 1.557(9) .
C9 H9A 1.0000 .
C10 O2 1.217(8) .
C11 C12 1.507(9) .
C11 C16 1.536(9) .
C11 H11A 1.0000 .
C12 C13 1.334(9) .
C12 H12A 0.9500 .
C13 C14 1.489(8) .
C13 H13 0.9500 .
C14 C15 1.542(8) .
C14 H14A 1.0000 .
C15 C18 1.512(10) .
C15 C16 1.559(10) .
C15 H15A 1.0000 .
C16 C17 1.521(10) .
C16 H16A 1.0000 .
C17 O4 1.237(10) .
C18 O3 1.196(9) .
C19 C23 1.520(9) .
C19 H19A 0.9900 .
C19 H19B 0.9900 .
C20 C21 1.361(10) .
C20 H20A 0.9500 .
C21 C22 1.393(10) .
C21 H21A 0.9500 .
C22 C23 1.371(11) .
C22 H22A 0.9500 .
C23 C24 1.390(9) .
C24 H24A 0.9500 .
C25 C26 1.388(11) .
C25 H25A 0.9500 .
C26 C27 1.372(10) .
C26 H26A 0.9500 .
C27 C29 1.374(9) .
C27 H27A 0.9500 .
C28 C29 1.377(9) .
C28 H28A 0.9500 .
C29 C30 1.518(9) .
C30 H30A 0.9900 .
C30 H30B 0.9900 .
C31 O5 1.220(7) .
C31 C32 1.517(9) .
C32 C38 1.529(8) .
C32 C33 1.567(8) .
C32 H32A 1.0000 .
C33 C34 1.495(9) .
C33 C35 1.539(8) .
C33 H33A 1.0000 .
C34 O6 1.203(7) .
C35 C36 1.511(8) .
C35 C40 1.553(9) .
C35 H35A 1.0000 .
C36 C37 1.313(8) .
C36 H36A 0.9500 .
C37 C38 1.504(9) .
C37 H37A 0.9500 .
C38 C39 1.541(9) .
C38 H38A 1.0000 .
C39 C42 1.523(9) .
C39 C40 1.537(8) .
C39 H39A 1.0000 .
C40 C41 1.498(8) .
C40 H40A 1.0000 .
C41 O8 1.222(7) .
C42 O7 1.216(7) .
C43 C45 1.488(11) .
C43 H43A 0.9900 .
C43 H43B 0.9900 .
C44 C45 1.388(9) .
C44 H44A 0.9500 .
C45 C46 1.375(10) .
C46 C47 1.358(12) .
C46 H46A 0.9500 .
C47 C48 1.390(11) .
C47 H47A 0.9500 .
C48 H48A 0.9500 .
C49 Cl2 1.59(3) .
C49 Cl1 1.69(3) .
C49 Cl3 1.83(3) .
C49 H49A 1.0000 .
C50 Cl6 1.643(12) .
C50 Cl5 1.785(12) .
C50 Cl4 1.837(13) .
C50 H50A 1.0000 .
C51 Cl8 1.755(7) .
C51 Cl7 1.757(7) .
C51 Cl9 1.771(7) .
C51 H51A 1.0000 .
Cl18 O16 1.400(9) .
Cl18 O14 1.401(5) .
Cl18 O13 1.442(6) .
Cl18 O15 1.451(6) .
Cl19 O17 1.331(16) .
Cl19 O20 1.388(17) .
Cl19 O19 1.452(14) .
Cl19 O18 1.668(17) .
Cl16 O10 1.284(8) .
Cl16 O12 1.378(6) .
Cl16 O11 1.401(8) .
Cl16 O9 1.528(13) .
Cl17 O9' 1.317(15) .
C52 Cl11 1.630(10) .
C52 Cl12 1.720(10) .
C52 Cl10 1.793(10) .
C52 H52A 1.0000 .
